data_7126579
loop_
_publ_author_name
'Karri, Ramesh'
'Das, Ranajit'
'Rai, Rakesh Kumar'
'Gopalakrishnan, Anaswara'
'Roy, Gouriprasanna'

_publ_section_title
;
 Hg-C bond protonolysis by a functional model of bacterial enzyme
 organomercurial lyase MerB.
;
_journal_issue 65
_journal_name_full 'Chemical communications (Cambridge, England)'
_journal_page_first 9280
_journal_page_last 9283
_journal_paper_doi 10.1039/d0cc02232b
_journal_volume 56
_journal_year 2020
_chemical_formula_moiety 'C10 H13 Hg I N2 Se'
_chemical_formula_sum 'C10 H13 Hg I N2 Se'
_chemical_formula_weight 567.67
_space_group_crystal_system monoclinic
_space_group_IT_number 14
_space_group_name_Hall '-P 2ybc'
_space_group_name_H-M_alt 'P 1 21/c 1'
_atom_sites_solution_hydrogens geom
_audit_creation_method SHELXL-2014/7
_audit_update_record
;
2019-06-09 deposited with the CCDC.	2020-05-20 downloaded from the CCDC.
;
_cell_angle_alpha 90
_cell_angle_beta 104.0920(10)
_cell_angle_gamma 90
_cell_formula_units_Z 4
_cell_length_a 8.4028(3)
_cell_length_b 18.7925(6)
_cell_length_c 8.9951(3)
_cell_measurement_reflns_used 8852
_cell_measurement_temperature 293(2)
_cell_measurement_theta_max 26.36
_cell_measurement_theta_min 2.57
_cell_volume 1377.67(8)
_computing_cell_refinement 'Bruker SAINT'
_computing_data_collection 'Bruker APEX2'
_computing_data_reduction 'Bruker SAINT'
_computing_molecular_graphics 'Bruker SHELXTL'
_computing_publication_material 'Bruker SHELXTL'
_computing_structure_refinement 'SHELXL-2014/7 (Sheldrick, 2014)'
_computing_structure_solution 'SHELXS-97 (Sheldrick 2008)'
_diffrn_ambient_temperature 293(2)
_diffrn_measured_fraction_theta_full 0.997
_diffrn_measured_fraction_theta_max 0.997
_diffrn_measurement_device_type 'Bruker PHOTON100 CMOS'
_diffrn_measurement_method '\f and \w scans'
_diffrn_radiation_type MoK\a
_diffrn_radiation_wavelength 0.71073
_diffrn_reflns_av_R_equivalents 0.0368
_diffrn_reflns_av_unetI/netI 0.0214
_diffrn_reflns_Laue_measured_fraction_full 0.997
_diffrn_reflns_Laue_measured_fraction_max 0.997
_diffrn_reflns_limit_h_max 10
_diffrn_reflns_limit_h_min -9
_diffrn_reflns_limit_k_max 23
_diffrn_reflns_limit_k_min -23
_diffrn_reflns_limit_l_max 10
_diffrn_reflns_limit_l_min -11
_diffrn_reflns_number 18642
_diffrn_reflns_point_group_measured_fraction_full 0.997
_diffrn_reflns_point_group_measured_fraction_max 0.997
_diffrn_reflns_theta_full 25.242
_diffrn_reflns_theta_max 26.371
_diffrn_reflns_theta_min 2.574
_diffrn_source X-ray
_exptl_absorpt_coefficient_mu 16.028
_exptl_absorpt_correction_T_max 0.944
_exptl_absorpt_correction_T_min 0.821
_exptl_absorpt_correction_type multi-scan
_exptl_absorpt_process_details SADABS
_exptl_crystal_colour colourless
_exptl_crystal_density_diffrn 2.737
_exptl_crystal_description Block
_exptl_crystal_F_000 820
_exptl_crystal_size_max 0.234
_exptl_crystal_size_mid 0.176
_exptl_crystal_size_min 0.108
_refine_diff_density_max 2.825
_refine_diff_density_min -1.884
_refine_diff_density_rms 0.130
_refine_ls_extinction_coef 0.00191(15)
_refine_ls_extinction_expression Fc^*^=kFc[1+0.001xFc^2^\l^3^/sin(2\q)]^-1/4^
_refine_ls_extinction_method 'SHELXL-2014/7 (Sheldrick 2014'
_refine_ls_goodness_of_fit_ref 1.045
_refine_ls_hydrogen_treatment constr
_refine_ls_matrix_type full
_refine_ls_number_parameters 140
_refine_ls_number_reflns 2814
_refine_ls_number_restraints 0
_refine_ls_restrained_S_all 1.045
_refine_ls_R_factor_all 0.0356
_refine_ls_R_factor_gt 0.0300
_refine_ls_shift/su_max 0.001
_refine_ls_shift/su_mean 0.000
_refine_ls_structure_factor_coef Fsqd
_refine_ls_weighting_details 'w=1/[\s^2^(Fo^2^)+(0.0170P)^2^+8.5283P] where P=(Fo^2^+2Fc^2^)/3'
_refine_ls_weighting_scheme calc
_refine_ls_wR_factor_gt 0.0638
_refine_ls_wR_factor_ref 0.0664
_reflns_Friedel_coverage 0.000
_reflns_number_gt 2501
_reflns_number_total 2814
_reflns_threshold_expression 'I > 2\s(I)'
_cod_data_source_file d0cc02232b3.cif
_cod_data_source_block BzL0SeHgI_a
_cod_depositor_comments
;
The following automatic conversions were performed:

data item '_exptl_absorpt_correction_type' value 'Multi-Scan' was
changed to 'multi-scan' in accordance with the
/home/data/users/saulius/crontab/automatic-downloads/rss-feeds/RSC/lib/dictionaries/cif_core.dic
dictionary named 'cif_core.dic' version 2.4.2 last updated on
2011-04-26.

Automatic conversion script
Id: cif_fix_values 7556 2019-12-06 15:28:31Z antanas 

 Adding full bibliography for 7126575--7126581.cif.
;
_cod_original_sg_symbol_H-M 'P 21/c'
_cod_database_code 7126579
_shelx_shelxl_version_number 2014/7
_shelx_space_group_comment
;
The symmetry employed for this shelxl refinement is uniquely defined
by the following loop, which should always be used as a source of
symmetry information in preference to the above space-group names.
They are only intended as comments.
;
_shelx_estimated_absorpt_t_min 0.193
_shelx_estimated_absorpt_t_max 0.397

loop_
_space_group_symop_operation_xyz
'x, y, z'
'-x, y+1/2, -z+1/2'
'-x, -y, -z'
'x, -y-1/2, z-1/2'

loop_
_atom_site_label
_atom_site_type_symbol
_atom_site_fract_x
_atom_site_fract_y
_atom_site_fract_z
_atom_site_U_iso_or_equiv
_atom_site_adp_type
_atom_site_occupancy
_atom_site_site_symmetry_order
_atom_site_calc_flag
_atom_site_refinement_flags_posn
_atom_site_refinement_flags_adp
_atom_site_refinement_flags_occupancy
_atom_site_disorder_assembly
_atom_site_disorder_group
Hg1 Hg 0.48208(4) 0.28787(2) 0.75651(3) 0.05534(13) Uani 1 1 d . . . . .
I1 I 0.57853(6) 0.41020(2) 0.89721(5) 0.04896(14) Uani 1 1 d . . . . .
Se1 Se 0.73969(9) 0.27490(3) 0.56647(7) 0.04461(17) Uani 1 1 d . . . . .
N2 N 0.7352(6) 0.4250(3) 0.5071(5) 0.0357(11) Uani 1 1 d . . . . .
N1 N 0.9199(6) 0.3956(3) 0.7132(5) 0.0379(11) Uani 1 1 d . . . . .
C2 C 0.8014(7) 0.3694(3) 0.5971(6) 0.0353(12) Uani 1 1 d . . . . .
C8 C 0.8134(7) 0.4874(3) 0.5659(7) 0.0349(12) Uani 1 1 d . . . . .
C3 C 0.9294(7) 0.4689(3) 0.6977(7) 0.0381(13) Uani 1 1 d . . . . .
C9 C 0.3108(8) 0.2135(4) 0.6478(9) 0.0549(18) Uani 1 1 d . . . . .
H9A H 0.2840 0.1824 0.7228 0.082 Uiso 1 1 calc R U . . .
H9B H 0.3556 0.1861 0.5776 0.082 Uiso 1 1 calc R U . . .
H9C H 0.2134 0.2375 0.5926 0.082 Uiso 1 1 calc R U . . .
C00A C 0.6034(8) 0.4201(4) 0.3684(8) 0.0525(17) Uani 1 1 d . . . . .
H00A H 0.6364 0.3893 0.2962 0.079 Uiso 1 1 calc R U . . .
H00B H 0.5799 0.4666 0.3243 0.079 Uiso 1 1 calc R U . . .
H00C H 0.5069 0.4012 0.3932 0.079 Uiso 1 1 calc R U . . .
C7 C 0.7942(9) 0.5569(3) 0.5138(8) 0.0456(15) Uani 1 1 d . . . . .
H7 H 0.7167 0.5692 0.4247 0.055 Uiso 1 1 calc R U . . .
C6 C 0.8964(9) 0.6071(4) 0.6013(9) 0.0540(18) Uani 1 1 d . . . . .
H6 H 0.8882 0.6543 0.5696 0.065 Uiso 1 1 calc R U . . .
C4 C 1.0302(9) 0.5193(4) 0.7860(8) 0.0516(17) Uani 1 1 d . . . . .
H4 H 1.1072 0.5069 0.8753 0.062 Uiso 1 1 calc R U . . .
C1 C 1.0213(9) 0.3538(4) 0.8377(8) 0.0562(18) Uani 1 1 d . . . . .
H1A H 0.9844 0.3053 0.8292 0.084 Uiso 1 1 calc R U . . .
H1B H 1.0124 0.3729 0.9343 0.084 Uiso 1 1 calc R U . . .
H1C H 1.1336 0.3557 0.8315 0.084 Uiso 1 1 calc R U . . .
C5 C 1.0111(9) 0.5887(4) 0.7354(9) 0.0580(19) Uani 1 1 d . . . . .
H5 H 1.0762 0.6240 0.7921 0.070 Uiso 1 1 calc R U . . .

loop_
_atom_site_aniso_label
_atom_site_aniso_U_11
_atom_site_aniso_U_22
_atom_site_aniso_U_33
_atom_site_aniso_U_23
_atom_site_aniso_U_13
_atom_site_aniso_U_12
Hg1 0.0569(2) 0.04850(18) 0.05486(19) -0.00472(12) 0.00241(13) -0.01384(12)
I1 0.0568(3) 0.0369(2) 0.0489(3) -0.00616(17) 0.0048(2) 0.00171(18)
Se1 0.0562(4) 0.0327(3) 0.0454(4) -0.0005(2) 0.0133(3) -0.0019(3)
N2 0.032(2) 0.037(3) 0.037(3) 0.002(2) 0.005(2) 0.000(2)
N1 0.036(3) 0.041(3) 0.035(3) 0.005(2) 0.005(2) 0.001(2)
C2 0.036(3) 0.039(3) 0.033(3) 0.000(2) 0.012(2) -0.001(2)
C8 0.035(3) 0.033(3) 0.039(3) -0.001(2) 0.013(2) 0.001(2)
C3 0.036(3) 0.042(3) 0.036(3) -0.004(2) 0.009(2) -0.001(2)
C9 0.042(4) 0.056(4) 0.060(4) -0.011(3) -0.001(3) -0.019(3)
C00A 0.047(4) 0.052(4) 0.049(4) 0.007(3) -0.007(3) -0.005(3)
C7 0.052(4) 0.036(3) 0.051(4) 0.003(3) 0.017(3) 0.004(3)
C6 0.065(5) 0.034(3) 0.072(5) -0.003(3) 0.033(4) -0.004(3)
C4 0.049(4) 0.060(4) 0.045(4) -0.011(3) 0.009(3) -0.011(3)
C1 0.054(4) 0.058(4) 0.049(4) 0.011(3) -0.003(3) 0.011(3)
C5 0.059(5) 0.052(4) 0.069(5) -0.021(4) 0.027(4) -0.016(3)

loop_
_atom_type_symbol
_atom_type_description
_atom_type_scat_dispersion_real
_atom_type_scat_dispersion_imag
_atom_type_scat_source
C C 0.0033 0.0016 'International Tables Vol C Tables 4.2.6.8 and 6.1.1.4'
H H 0.0000 0.0000 'International Tables Vol C Tables 4.2.6.8 and 6.1.1.4'
Hg Hg -2.3894 9.2266 'International Tables Vol C Tables 4.2.6.8 and 6.1.1.4'
I I -0.4742 1.8119 'International Tables Vol C Tables 4.2.6.8 and 6.1.1.4'
N N 0.0061 0.0033 'International Tables Vol C Tables 4.2.6.8 and 6.1.1.4'
Se Se -0.0929 2.2259 'International Tables Vol C Tables 4.2.6.8 and 6.1.1.4'

loop_
_geom_angle_atom_site_label_1
_geom_angle_atom_site_label_2
_geom_angle_atom_site_label_3
_geom_angle
_geom_angle_site_symmetry_1
_geom_angle_site_symmetry_3
_geom_angle_publ_flag
C9 Hg1 I1 154.9(2) . . ?
C9 Hg1 Se1 100.7(2) . . ?
I1 Hg1 Se1 99.153(18) . . ?
C2 Se1 Hg1 92.91(18) . . ?
C2 N2 C8 109.7(5) . . ?
C2 N2 C00A 125.4(5) . . ?
C8 N2 C00A 124.9(5) . . ?
C2 N1 C3 109.5(5) . . ?
C2 N1 C1 125.5(5) . . ?
C3 N1 C1 125.0(5) . . ?
N1 C2 N2 107.4(5) . . ?
N1 C2 Se1 126.3(4) . . ?
N2 C2 Se1 126.3(4) . . ?
C7 C8 C3 121.8(6) . . ?
C7 C8 N2 131.6(6) . . ?
C3 C8 N2 106.5(5) . . ?
C8 C3 C4 121.6(6) . . ?
C8 C3 N1 106.8(5) . . ?
C4 C3 N1 131.5(6) . . ?
Hg1 C9 H9A 109.5 . . ?
Hg1 C9 H9B 109.5 . . ?
H9A C9 H9B 109.5 . . ?
Hg1 C9 H9C 109.5 . . ?
H9A C9 H9C 109.5 . . ?
H9B C9 H9C 109.5 . . ?
N2 C00A H00A 109.5 . . ?
N2 C00A H00B 109.5 . . ?
H00A C00A H00B 109.5 . . ?
N2 C00A H00C 109.5 . . ?
H00A C00A H00C 109.5 . . ?
H00B C00A H00C 109.5 . . ?
C8 C7 C6 116.4(6) . . ?
C8 C7 H7 121.8 . . ?
C6 C7 H7 121.8 . . ?
C7 C6 C5 121.7(7) . . ?
C7 C6 H6 119.1 . . ?
C5 C6 H6 119.1 . . ?
C5 C4 C3 116.9(7) . . ?
C5 C4 H4 121.6 . . ?
C3 C4 H4 121.6 . . ?
N1 C1 H1A 109.5 . . ?
N1 C1 H1B 109.5 . . ?
H1A C1 H1B 109.5 . . ?
N1 C1 H1C 109.5 . . ?
H1A C1 H1C 109.5 . . ?
H1B C1 H1C 109.5 . . ?
C4 C5 C6 121.5(7) . . ?
C4 C5 H5 119.3 . . ?
C6 C5 H5 119.3 . . ?

loop_
_geom_bond_atom_site_label_1
_geom_bond_atom_site_label_2
_geom_bond_distance
_geom_bond_site_symmetry_2
_geom_bond_publ_flag
Hg1 C9 2.073(6) . ?
Hg1 I1 2.6541(5) . ?
Hg1 Se1 3.0771(8) . ?
Se1 C2 1.852(6) . ?
N2 C2 1.355(7) . ?
N2 C8 1.384(7) . ?
N2 C00A 1.456(8) . ?
N1 C2 1.349(7) . ?
N1 C3 1.389(8) . ?
N1 C1 1.460(8) . ?
C8 C7 1.383(8) . ?
C8 C3 1.383(8) . ?
C3 C4 1.386(9) . ?
C9 H9A 0.9600 . ?
C9 H9B 0.9600 . ?
C9 H9C 0.9600 . ?
C00A H00A 0.9600 . ?
C00A H00B 0.9600 . ?
C00A H00C 0.9600 . ?
C7 C6 1.386(10) . ?
C7 H7 0.9300 . ?
C6 C5 1.392(11) . ?
C6 H6 0.9300 . ?
C4 C5 1.377(11) . ?
C4 H4 0.9300 . ?
C1 H1A 0.9600 . ?
C1 H1B 0.9600 . ?
C1 H1C 0.9600 . ?
C5 H5 0.9300 . ?
